data_4348183
loop_
_publ_author_name
'Hu, Junyi'
'Zhan, Lijie'
'Zhang, Guanyun'
'Zhang, Qun'
'Du, Lin'
'Tung, Chen-Ho'
'Wang, Yifeng'

_publ_section_title
;
 Effects of Substitutional Dopants on the Photoresponse of a
 Polyoxotitanate Cluster.
;
_journal_issue 17
_journal_name_full 'Inorganic chemistry'
_journal_page_first 8493
_journal_page_last 8501
_journal_paper_doi 10.1021/acs.inorgchem.6b01071
_journal_volume 55
_journal_year 2016
_chemical_formula_moiety 'C51 H119 Br Mg O31 Ti11'
_chemical_formula_sum 'C51 H119 Br Mg O31 Ti11'
_chemical_formula_weight 1859.57
_space_group_crystal_system monoclinic
_space_group_IT_number 7
_space_group_name_Hall 'P -2yac'
_space_group_name_H-M_alt 'P 1 n 1'
_atom_sites_solution_hydrogens geom
_atom_sites_solution_primary direct
_audit_creation_date 2016-01-27
_audit_creation_method
;
Olex2 1.2
(compiled 2015.01.26 svn.r3150 for OlexSys, GUI svn.r4998)
;
_cell_angle_alpha 90
_cell_angle_beta 90.234(2)
_cell_angle_gamma 90
_cell_formula_units_Z 2
_cell_length_a 15.110(3)
_cell_length_b 14.173(3)
_cell_length_c 20.714(5)
_cell_measurement_reflns_used 3786
_cell_measurement_temperature 173(2)
_cell_measurement_theta_max 22.37
_cell_measurement_theta_min 2.44
_cell_volume 4435.9(17)
_computing_molecular_graphics 'Olex2 (Dolomanov et al., 2009)'
_computing_publication_material 'Olex2 (Dolomanov et al., 2009)'
_computing_structure_refinement 'ShelXL (Sheldrick, 2008)'
_computing_structure_solution 'SIR2004 (Burla et al., 2007)'
_diffrn_ambient_temperature 173.15
_diffrn_measured_fraction_theta_full 0.997
_diffrn_measured_fraction_theta_max 0.993
_diffrn_measurement_device_type 'CCD area detector'
_diffrn_measurement_method 'phi and omega scans'
_diffrn_radiation_monochromator graphite
_diffrn_radiation_type MoK\a
_diffrn_radiation_wavelength 0.71073
_diffrn_reflns_av_R_equivalents 0.0593
_diffrn_reflns_av_unetI/netI 0.1250
_diffrn_reflns_Laue_measured_fraction_full 0.997
_diffrn_reflns_Laue_measured_fraction_max 0.993
_diffrn_reflns_limit_h_max 17
_diffrn_reflns_limit_h_min -19
_diffrn_reflns_limit_k_max 18
_diffrn_reflns_limit_k_min -18
_diffrn_reflns_limit_l_max 24
_diffrn_reflns_limit_l_min -27
_diffrn_reflns_number 27632
_diffrn_reflns_point_group_measured_fraction_full 0.714
_diffrn_reflns_point_group_measured_fraction_max 0.698
_diffrn_reflns_theta_full 25.242
_diffrn_reflns_theta_max 27.746
_diffrn_reflns_theta_min 2.436
_exptl_absorpt_coefficient_mu 1.456
_exptl_absorpt_correction_type none
_exptl_crystal_colour colourless
_exptl_crystal_colour_primary colourless
_exptl_crystal_density_diffrn 1.392
_exptl_crystal_description block
_exptl_crystal_F_000 1924
_refine_diff_density_max 2.855
_refine_diff_density_min -1.441
_refine_diff_density_rms 0.154
_refine_ls_abs_structure_details
;
 Flack x determined using 1517 quotients [(I+)-(I-)]/[(I+)+(I-)]
 (Parsons, Flack and Wagner, Acta Cryst. B69 (2013) 249-259).
;
_refine_ls_abs_structure_Flack 0.411(14)
_refine_ls_extinction_method none
_refine_ls_goodness_of_fit_ref 1.024
_refine_ls_hydrogen_treatment constr
_refine_ls_matrix_type full
_refine_ls_number_parameters 686
_refine_ls_number_reflns 14567
_refine_ls_number_restraints 46
_refine_ls_restrained_S_all 1.025
_refine_ls_R_factor_all 0.2153
_refine_ls_R_factor_gt 0.1035
_refine_ls_shift/su_max 0.000
_refine_ls_shift/su_mean 0.000
_refine_ls_structure_factor_coef Fsqd
_refine_ls_weighting_details 'w=1/[\s^2^(Fo^2^)+(0.1994P)^2^+5.4371P] where P=(Fo^2^+2Fc^2^)/3'
_refine_ls_weighting_scheme calc
_refine_ls_wR_factor_gt 0.2759
_refine_ls_wR_factor_ref 0.3603
_reflns_Friedel_coverage 0.403
_reflns_Friedel_fraction_full 0.429
_reflns_Friedel_fraction_max 0.401
_reflns_number_gt 6503
_reflns_number_total 14567
_reflns_threshold_expression 'I > 2\s(I)'
_cod_data_source_file ic6b01071_si_002.cif
_cod_data_source_block {Ti11MgBr}
_cod_original_cell_volume 4435.8(17)
_cod_database_code 4348183
_shelxl_version_number 2014-3
_shelx_space_group_comment
;
The symmetry employed for this shelxl refinement is uniquely defined
by the following loop, which should always be used as a source of
symmetry information in preference to the above space-group names.
They are only intended as comments.
;
_olex2_refinement_description
;
1. Fixed Uiso
 At 1.2 times of:
  All C(H) groups
 At 1.5 times of:
  All C(H,H,H) groups
2. Restrained distances
 C44-C43
 1.5 with sigma of 0.02
 C45-C43
 1.5 with sigma of 0.02
 C44-C45
 2.4 with sigma of 0.02
 C34-C36
 1.5 with sigma of 0.02
 C34-C35
 1.5 with sigma of 0.02
 C8-C7
 1.5 with sigma of 0.02
 C31-C33
 1.5 with sigma of 0.02
 C37-C39
 1.5 with sigma of 0.02
 C34-C35
 1.5 with sigma of 0.02
 O18-C31
 1.5 with sigma of 0.02
 C49-C50
 1.5 with sigma of 0.02
 C25-C27
 1.5 with sigma of 0.02
 C27-C26
 2.5 with sigma of 0.02
 C3-C2
 2.5 with sigma of 0.02
 C16-C18
 1.5 with sigma of 0.02
 C4-C6
 1.5 with sigma of 0.02
 C4-C5
 1.5 with sigma of 0.02
 C32-C31
 1.5 with sigma of 0.02
 C1-C3
 1.5 with sigma of 0.02
 C13-C14
 1.5 with sigma of 0.02
 C40-C42
 1.5 with sigma of 0.02
 C22-C23
 1.5 with sigma of 0.02
 Ti6-O17
 1.7 with sigma of 0.1
 C28-O17
 1.5 with sigma of 0.02
 C28-C29
 1.5 with sigma of 0.02
 C28-C30
 1.5 with sigma of 0.02
 O17-C29
 2.4 with sigma of 0.02
 C30-O17
 2.4 with sigma of 0.02
 C22-C24
 1.5 with sigma of 0.02
 C21-O15
 2.35 with sigma of 0.02
 C19-C21
 1.5 with sigma of 0.02
 C19-C20
 1.5 with sigma of 0.02
 O15-C19
 1.5 with sigma of 0.02
 C22-O15
 1.5 with sigma of 0.02
 C22-C24
 1.5 with sigma of 0.02
 C32-C33
 2.35 with sigma of 0.02
 O18-C33
 2.35 with sigma of 0.02
 C32-O18
 2.35 with sigma of 0.02
3. Uiso/Uaniso restraints and constraints
Uanis(O19) \\sim Ueq: with sigma of 0.001 and sigma for terminal atoms of 0.002
4. Others
 Fixed Sof: C19(0.5) H19(0.5) C20(0.5) H20A(0.5) H20B(0.5) H20C(0.5) C21(0.5)
 H21A(0.5) H21B(0.5) H21C(0.5) C22(0.5) H22(0.5) C23(0.5) H23A(0.5) H23B(0.5)
 H23C(0.5) C24(0.5) H24A(0.5) H24B(0.5) H24C(0.5)
5.a Ternary CH refined with riding coordinates:
 C1(H1), C4(H4), C7(H7), C10(H10), C13(H13), C16(H16), C19(H19), C22(H22),
 C25(H25), C28(H28), C31(H31), C34(H34), C37(H37), C40(H40), C43(H43), C46(H46),
  C49(H49), C52(H52)
5.b Me refined with riding coordinates:
 C2(H2A,H2B,H2C), C3(H3A,H3B,H3C), C9(H9A,H9B,H9C), C14(H14A,H14B,H14C),
 C20(H20A,H20B,H20C), C21(H21A,H21B,H21C), C23(H23A,H23B,H23C), C24(H24A,H24B,
 H24C), C26(H26A,H26B,H26C), C27(H27A,H27B,H27C), C29(H29A,H29B,H29C), C30(H30A,
 H30B,H30C), C32(H32A,H32B,H32C), C33(H33A,H33B,H33C), C35(H35A,H35B,H35C),
 C36(H36A,H36B,H36C), C41(H41A,H41B,H41C), C42(H42A,H42B,H42C), C44(H44A,H44B,
 H44C), C48(H48A,H48B,H48C), C50(H50A,H50B,H50C), C53(H53A,H53B,H53C), C54(H54A,
 H54B,H54C)
5.c Idealised Me refined as rotating group:
 C5(H5A,H5B,H5C), C6(H6A,H6B,H6C), C8(H8A,H8B,H8C), C11(H11A,H11B,H11C),
 C12(H12A,H12B,H12C), C15(H15A,H15B,H15C), C17(H17A,H17B,H17C), C18(H18A,H18B,
 H18C), C38(H38A,H38B,H38C), C39(H39A,H39B,H39C), C45(H45A,H45B,H45C), C47(H47A,
 H47B,H47C), C51(H51A,H51B,H51C)
;
_olex2_submission_special_instructions 'No special instructions were received'

loop_
_space_group_symop_operation_xyz
'x, y, z'
'x+1/2, -y, z+1/2'

loop_
_atom_site_label
_atom_site_type_symbol
_atom_site_fract_x
_atom_site_fract_y
_atom_site_fract_z
_atom_site_U_iso_or_equiv
_atom_site_adp_type
_atom_site_occupancy
_atom_site_site_symmetry_order
_atom_site_calc_flag
_atom_site_refinement_flags_posn
_atom_site_refinement_flags_adp
_atom_site_refinement_flags_occupancy
_atom_site_disorder_assembly
_atom_site_disorder_group
Br1 Br -0.0586(4) -1.0360(4) -0.4315(3) 0.1662(19) Uani 1 1 d . . . . .
C1 C -0.2363(16) -0.873(2) -0.6498(11) 0.069(8) Uani 1 1 d D . . . .
H1 H -0.2182 -0.8095 -0.6665 0.083 Uiso 1 1 calc R . . . .
C2 C -0.247(2) -0.923(2) -0.7181(14) 0.109(10) Uiso 1 1 d D . . . .
H2A H -0.1885 -0.9348 -0.7366 0.163 Uiso 1 1 calc R . . . .
H2B H -0.2779 -0.9836 -0.7124 0.163 Uiso 1 1 calc R . . . .
H2C H -0.2815 -0.8828 -0.7471 0.163 Uiso 1 1 calc R . . . .
C3 C -0.1419(19) -0.908(3) -0.6300(17) 0.149(15) Uiso 1 1 d D . . . .
H3A H -0.1097 -0.9276 -0.6686 0.224 Uiso 1 1 calc R . . . .
H3B H -0.1097 -0.8560 -0.6088 0.224 Uiso 1 1 calc R . . . .
H3C H -0.1471 -0.9609 -0.6001 0.224 Uiso 1 1 calc R . . . .
C4 C -0.3448(17) -1.055(2) -0.5524(14) 0.097(12) Uani 1 1 d D . . . .
H4 H -0.3199 -1.0353 -0.5950 0.116 Uiso 1 1 calc R . . . .
C5 C -0.4417(18) -1.083(2) -0.5656(17) 0.098(10) Uiso 1 1 d D . . . .
H5A H -0.4741 -1.0288 -0.5827 0.147 Uiso 1 1 calc GR . . . .
H5B H -0.4692 -1.1042 -0.5253 0.147 Uiso 1 1 calc GR . . . .
H5C H -0.4434 -1.1348 -0.5972 0.147 Uiso 1 1 calc GR . . . .
C6 C -0.2690(18) -1.1062(19) -0.5162(14) 0.082(9) Uiso 1 1 d D . . . .
H6A H -0.2936 -1.1426 -0.4802 0.124 Uiso 1 1 calc GR . . . .
H6B H -0.2270 -1.0595 -0.4994 0.124 Uiso 1 1 calc GR . . . .
H6C H -0.2385 -1.1489 -0.5459 0.124 Uiso 1 1 calc GR . . . .
C7 C -0.4393(19) -1.1485(15) -0.3667(11) 0.071(8) Uani 1 1 d D . . . .
H7 H -0.3772 -1.1567 -0.3507 0.085 Uiso 1 1 calc R . . . .
C8 C -0.491(2) -1.133(2) -0.3054(14) 0.106(12) Uiso 1 1 d D . . . .
H8A H -0.4648 -1.0811 -0.2807 0.159 Uiso 1 1 calc GR . . . .
H8B H -0.4907 -1.1905 -0.2793 0.159 Uiso 1 1 calc GR . . . .
H8C H -0.5528 -1.1166 -0.3164 0.159 Uiso 1 1 calc GR . . . .
C9 C -0.453(3) -1.230(3) -0.4051(19) 0.137(13) Uiso 1 1 d . . . . .
H9A H -0.4553 -1.2862 -0.3772 0.205 Uiso 1 1 calc R . . . .
H9B H -0.5096 -1.2243 -0.4285 0.205 Uiso 1 1 calc R . . . .
H9C H -0.4049 -1.2369 -0.4361 0.205 Uiso 1 1 calc R . . . .
C10 C -0.596(2) -0.949(3) -0.4392(18) 0.101(12) Uiso 1 1 d . . . . .
H10 H -0.5810 -1.0172 -0.4359 0.121 Uiso 1 1 calc R . . . .
C11 C -0.643(2) -0.919(2) -0.3825(18) 0.109(12) Uiso 1 1 d . . . . .
H11A H -0.6722 -0.8582 -0.3910 0.163 Uiso 1 1 calc GR . . . .
H11B H -0.6020 -0.9123 -0.3463 0.163 Uiso 1 1 calc GR . . . .
H11C H -0.6884 -0.9662 -0.3718 0.163 Uiso 1 1 calc GR . . . .
C12 C -0.650(2) -0.930(2) -0.5027(17) 0.091(10) Uiso 1 1 d . . . . .
H12A H -0.7134 -0.9358 -0.4939 0.137 Uiso 1 1 calc GR . . . .
H12B H -0.6328 -0.9753 -0.5358 0.137 Uiso 1 1 calc GR . . . .
H12C H -0.6376 -0.8655 -0.5182 0.137 Uiso 1 1 calc GR . . . .
C13 C -0.645(3) -0.639(2) -0.484(2) 0.127(13) Uiso 1 1 d D . . . .
H13 H -0.6368 -0.6171 -0.4387 0.152 Uiso 1 1 calc R . . . .
C14 C -0.6170(19) -0.547(2) -0.5157(17) 0.111(13) Uani 1 1 d D . . . .
H14A H -0.6661 -0.5022 -0.5146 0.167 Uiso 1 1 calc R . . . .
H14B H -0.5661 -0.5213 -0.4922 0.167 Uiso 1 1 calc R . . . .
H14C H -0.6004 -0.5595 -0.5606 0.167 Uiso 1 1 calc R . . . .
C15 C -0.749(3) -0.672(3) -0.475(2) 0.147(14) Uiso 1 1 d . . . . .
H15A H -0.7560 -0.7018 -0.4328 0.221 Uiso 1 1 calc GR . . . .
H15B H -0.7641 -0.7181 -0.5090 0.221 Uiso 1 1 calc GR . . . .
H15C H -0.7877 -0.6174 -0.4787 0.221 Uiso 1 1 calc GR . . . .
C16 C -0.487(2) -0.755(2) -0.6028(14) 0.073(9) Uani 1 1 d D . . . .
H16 H -0.5479 -0.7329 -0.5910 0.087 Uiso 1 1 calc R . . . .
C17 C -0.431(2) -0.670(3) -0.6378(16) 0.123(15) Uani 1 1 d . . . . .
H17A H -0.3676 -0.6795 -0.6307 0.185 Uiso 1 1 calc GR . . . .
H17B H -0.4486 -0.6088 -0.6193 0.185 Uiso 1 1 calc GR . . . .
H17C H -0.4437 -0.6696 -0.6843 0.185 Uiso 1 1 calc GR . . . .
C18 C -0.492(2) -0.832(2) -0.6490(13) 0.092(10) Uani 1 1 d D . . . .
H18A H -0.5221 -0.8861 -0.6292 0.138 Uiso 1 1 calc GR . . . .
H18B H -0.4323 -0.8505 -0.6619 0.138 Uiso 1 1 calc GR . . . .
H18C H -0.5256 -0.8115 -0.6872 0.138 Uiso 1 1 calc GR . . . .
C19 C -0.256(4) -1.103(3) -0.225(2) 0.11(2) Uiso 0.5 1 d D . P A 1
H19 H -0.3024 -1.1446 -0.2442 0.131 Uiso 0.5 1 calc R . P A 1
C20 C -0.175(4) -1.128(5) -0.263(3) 0.11(2) Uiso 0.5 1 d D . P A 1
H20A H -0.1550 -1.1920 -0.2517 0.166 Uiso 0.5 1 calc R . P A 1
H20B H -0.1888 -1.1261 -0.3095 0.166 Uiso 0.5 1 calc R . P A 1
H20C H -0.1273 -1.0831 -0.2537 0.166 Uiso 0.5 1 calc R . P A 1
C21 C -0.273(4) -1.111(4) -0.154(2) 0.087(18) Uiso 0.5 1 d D . P A 1
H21A H -0.2540 -1.1734 -0.1384 0.130 Uiso 0.5 1 calc R . P A 1
H21B H -0.2395 -1.0621 -0.1308 0.130 Uiso 0.5 1 calc R . P A 1
H21C H -0.3362 -1.1030 -0.1456 0.130 Uiso 0.5 1 calc R . P A 1
C22 C -0.288(4) -1.040(4) -0.1728(18) 0.17(4) Uiso 0.5 1 d D . P A 2
H22 H -0.2498 -0.9974 -0.1463 0.204 Uiso 0.5 1 calc R . P A 2
C23 C -0.384(3) -1.020(4) -0.157(3) 0.097(17) Uiso 0.5 1 d D . P A 2
H23A H -0.3956 -0.9523 -0.1624 0.146 Uiso 0.5 1 calc R . P A 2
H23B H -0.4224 -1.0560 -0.1860 0.146 Uiso 0.5 1 calc R . P A 2
H23C H -0.3958 -1.0382 -0.1122 0.146 Uiso 0.5 1 calc R . P A 2
C24 C -0.251(4) -1.138(4) -0.169(3) 0.075(16) Uiso 0.5 1 d D . P A 2
H24A H -0.2515 -1.1598 -0.1238 0.112 Uiso 0.5 1 calc R . P A 2
H24B H -0.2863 -1.1810 -0.1954 0.112 Uiso 0.5 1 calc R . P A 2
H24C H -0.1895 -1.1381 -0.1845 0.112 Uiso 0.5 1 calc R . P A 2
C25 C -0.578(2) -0.857(3) -0.1954(18) 0.127(12) Uiso 1 1 d D . . . .
H25 H -0.5997 -0.9028 -0.2285 0.153 Uiso 1 1 calc R . . . .
C26 C -0.654(3) -0.825(3) -0.167(2) 0.166(17) Uiso 1 1 d D . . . .
H26A H -0.6818 -0.8763 -0.1432 0.249 Uiso 1 1 calc R . . . .
H26B H -0.6392 -0.7734 -0.1372 0.249 Uiso 1 1 calc R . . . .
H26C H -0.6942 -0.8015 -0.2004 0.249 Uiso 1 1 calc R . . . .
C27 C -0.511(3) -0.913(4) -0.158(3) 0.23(3) Uiso 1 1 d D . . . .
H27A H -0.4615 -0.9302 -0.1859 0.339 Uiso 1 1 calc R . . . .
H27B H -0.4894 -0.8760 -0.1213 0.339 Uiso 1 1 calc R . . . .
H27C H -0.5392 -0.9712 -0.1417 0.339 Uiso 1 1 calc R . . . .
C28 C -0.585(3) -0.483(3) -0.308(2) 0.18(2) Uiso 1 1 d D . . . .
H28 H -0.5531 -0.4543 -0.2699 0.222 Uiso 1 1 calc R . . . .
C29 C -0.636(4) -0.409(4) -0.340(3) 0.29(4) Uiso 1 1 d D . . . .
H29A H -0.6800 -0.3835 -0.3104 0.440 Uiso 1 1 calc R . . . .
H29B H -0.5963 -0.3586 -0.3544 0.440 Uiso 1 1 calc R . . . .
H29C H -0.6662 -0.4362 -0.3780 0.440 Uiso 1 1 calc R . . . .
C30 C -0.641(3) -0.562(4) -0.285(3) 0.22(2) Uiso 1 1 d D . . . .
H30A H -0.6041 -0.6094 -0.2633 0.330 Uiso 1 1 calc R . . . .
H30B H -0.6850 -0.5379 -0.2541 0.330 Uiso 1 1 calc R . . . .
H30C H -0.6717 -0.5909 -0.3216 0.330 Uiso 1 1 calc R . . . .
C31 C -0.279(2) -0.424(2) -0.5752(14) 0.154(16) Uiso 1 1 d D . . . .
H31 H -0.2334 -0.3775 -0.5597 0.184 Uiso 1 1 calc R . . . .
C32 C -0.247(3) -0.489(3) -0.6283(15) 0.18(2) Uiso 1 1 d D . . . .
H32A H -0.2238 -0.4508 -0.6642 0.275 Uiso 1 1 calc R . . . .
H32B H -0.1994 -0.5294 -0.6115 0.275 Uiso 1 1 calc R . . . .
H32C H -0.2959 -0.5277 -0.6436 0.275 Uiso 1 1 calc R . . . .
C33 C -0.358(3) -0.381(3) -0.6042(19) 0.20(2) Uiso 1 1 d D . . . .
H33A H -0.3400 -0.3366 -0.6381 0.300 Uiso 1 1 calc R . . . .
H33B H -0.3952 -0.4303 -0.6230 0.300 Uiso 1 1 calc R . . . .
H33C H -0.3910 -0.3469 -0.5709 0.300 Uiso 1 1 calc R . . . .
C34 C 0.018(3) -0.717(4) -0.548(2) 0.171(17) Uiso 1 1 d D . . . .
H34 H 0.0579 -0.6743 -0.5228 0.205 Uiso 1 1 calc R . . . .
C35 C 0.035(5) -0.819(4) -0.532(4) 0.31(4) Uiso 1 1 d D . . . .
H35A H 0.0972 -0.8341 -0.5412 0.468 Uiso 1 1 calc R . . . .
H35B H 0.0231 -0.8304 -0.4863 0.468 Uiso 1 1 calc R . . . .
H35C H -0.0033 -0.8592 -0.5586 0.468 Uiso 1 1 calc R . . . .
C36 C 0.036(3) -0.712(3) -0.6177(18) 0.132(13) Uiso 1 1 d D . . . .
H36A H 0.0989 -0.7250 -0.6253 0.198 Uiso 1 1 calc R . . . .
H36B H -0.0001 -0.7583 -0.6406 0.198 Uiso 1 1 calc R . . . .
H36C H 0.0219 -0.6484 -0.6336 0.198 Uiso 1 1 calc R . . . .
C37 C 0.0674(19) -0.845(2) -0.2656(14) 0.083(8) Uiso 1 1 d D . . . .
H37 H 0.1063 -0.8162 -0.2318 0.100 Uiso 1 1 calc R . . . .
C38 C 0.039(2) -0.939(2) -0.2490(19) 0.110(12) Uiso 1 1 d . . . . .
H38A H 0.0728 -0.9616 -0.2119 0.165 Uiso 1 1 calc GR . . . .
H38B H 0.0479 -0.9809 -0.2858 0.165 Uiso 1 1 calc GR . . . .
H38C H -0.0244 -0.9375 -0.2380 0.165 Uiso 1 1 calc GR . . . .
C39 C 0.111(3) -0.849(4) -0.3305(18) 0.19(2) Uiso 1 1 d D . . . .
H39A H 0.0661 -0.8628 -0.3636 0.283 Uiso 1 1 calc GR . . . .
H39B H 0.1554 -0.8997 -0.3304 0.283 Uiso 1 1 calc GR . . . .
H39C H 0.1393 -0.7889 -0.3398 0.283 Uiso 1 1 calc GR . . . .
C40 C -0.1207(19) -0.751(2) -0.1552(12) 0.081(11) Uani 1 1 d D . . . .
H40 H -0.0593 -0.7715 -0.1661 0.097 Uiso 1 1 calc R . . . .
C41 C -0.158(2) -0.831(2) -0.1278(15) 0.089(10) Uani 1 1 d . . . . .
H41A H -0.1651 -0.8796 -0.1608 0.134 Uiso 1 1 calc R . . . .
H41B H -0.1201 -0.8538 -0.0930 0.134 Uiso 1 1 calc R . . . .
H41C H -0.2166 -0.8145 -0.1102 0.134 Uiso 1 1 calc R . . . .
C42 C -0.1061(18) -0.667(3) -0.1093(16) 0.15(2) Uani 1 1 d D . . . .
H42A H -0.0794 -0.6149 -0.1330 0.218 Uiso 1 1 calc R . . . .
H42B H -0.1630 -0.6475 -0.0914 0.218 Uiso 1 1 calc R . . . .
H42C H -0.0664 -0.6868 -0.0741 0.218 Uiso 1 1 calc R . . . .
C43 C -0.3814(19) -0.6427(19) -0.1083(12) 0.070(8) Uani 1 1 d D . . . .
H43 H -0.4346 -0.6046 -0.1206 0.084 Uiso 1 1 calc R . . . .
C44 C -0.330(6) -0.596(4) -0.058(3) 0.39(6) Uiso 1 1 d D . . . .
H44A H -0.3659 -0.5886 -0.0194 0.579 Uiso 1 1 calc R . . . .
H44B H -0.2772 -0.6333 -0.0483 0.579 Uiso 1 1 calc R . . . .
H44C H -0.3117 -0.5331 -0.0737 0.579 Uiso 1 1 calc R . . . .
C45 C -0.4068(19) -0.7371(17) -0.0853(15) 0.097(9) Uiso 1 1 d D . . . .
H45A H -0.4605 -0.7322 -0.0591 0.145 Uiso 1 1 calc GR . . . .
H45B H -0.3587 -0.7635 -0.0590 0.145 Uiso 1 1 calc GR . . . .
H45C H -0.4180 -0.7783 -0.1224 0.145 Uiso 1 1 calc GR . . . .
C46 C -0.254(2) -0.4585(18) -0.2203(15) 0.076(9) Uani 1 1 d . . . . .
H46 H -0.2780 -0.4800 -0.1780 0.092 Uiso 1 1 calc R . . . .
C47 C -0.1783(19) -0.401(2) -0.2074(15) 0.084(8) Uiso 1 1 d . . . . .
H47A H -0.1951 -0.3494 -0.1780 0.127 Uiso 1 1 calc GR . . . .
H47B H -0.1565 -0.3736 -0.2479 0.127 Uiso 1 1 calc GR . . . .
H47C H -0.1316 -0.4388 -0.1874 0.127 Uiso 1 1 calc GR . . . .
C48 C -0.310(2) -0.394(2) -0.2450(18) 0.107(12) Uiso 1 1 d . . . . .
H48A H -0.3658 -0.4243 -0.2564 0.161 Uiso 1 1 calc R . . . .
H48B H -0.3204 -0.3444 -0.2128 0.161 Uiso 1 1 calc R . . . .
H48C H -0.2836 -0.3656 -0.2837 0.161 Uiso 1 1 calc R . . . .
C49 C -0.144(3) -0.364(3) -0.392(2) 0.122(14) Uiso 1 1 d D . . . .
H49 H -0.1048 -0.3290 -0.3614 0.147 Uiso 1 1 calc R . . . .
C50 C -0.210(3) -0.295(3) -0.414(2) 0.153(15) Uiso 1 1 d D . . . .
H50A H -0.1798 -0.2409 -0.4343 0.229 Uiso 1 1 calc R . . . .
H50B H -0.2497 -0.3241 -0.4458 0.229 Uiso 1 1 calc R . . . .
H50C H -0.2445 -0.2724 -0.3773 0.229 Uiso 1 1 calc R . . . .
C51 C -0.089(2) -0.373(2) -0.4550(17) 0.106(11) Uiso 1 1 d . . . . .
H51A H -0.0973 -0.4364 -0.4733 0.159 Uiso 1 1 calc GR . . . .
H51B H -0.0265 -0.3629 -0.4453 0.159 Uiso 1 1 calc GR . . . .
H51C H -0.1095 -0.3259 -0.4863 0.159 Uiso 1 1 calc GR . . . .
C52 C 0.0022(13) -0.5645(18) -0.3276(12) 0.056(7) Uani 1 1 d . . . . .
H52 H -0.0114 -0.4974 -0.3388 0.067 Uiso 1 1 calc R . . . .
C53 C 0.0571(18) -0.6015(19) -0.3857(14) 0.077(8) Uiso 1 1 d . . . . .
H53A H 0.0194 -0.6039 -0.4243 0.115 Uiso 1 1 calc R . . . .
H53B H 0.1071 -0.5591 -0.3934 0.115 Uiso 1 1 calc R . . . .
H53C H 0.0792 -0.6650 -0.3759 0.115 Uiso 1 1 calc R . . . .
C54 C 0.051(2) -0.559(3) -0.2699(19) 0.121(14) Uani 1 1 d . . . . .
H54A H 0.1079 -0.5279 -0.2782 0.181 Uiso 1 1 calc R . . . .
H54B H 0.0178 -0.5221 -0.2381 0.181 Uiso 1 1 calc R . . . .
H54C H 0.0616 -0.6225 -0.2531 0.181 Uiso 1 1 calc R . . . .
Mg1 Mg -0.1639(4) -0.9015(4) -0.4052(3) 0.0233(15) Uani 1 1 d . . . . .
O1 O -0.3683(9) -0.8163(13) -0.4440(7) 0.055(5) Uani 1 1 d . . . . .
O2 O -0.2314(9) -0.6862(9) -0.3256(7) 0.036(4) Uani 1 1 d . . . . .
O3 O -0.2856(10) -0.8457(13) -0.6103(7) 0.058(5) Uani 1 1 d . . . . .
O4 O -0.3570(11) -0.9594(13) -0.5108(7) 0.057(5) Uani 1 1 d . . . . .
O5 O -0.4353(12) -1.0643(12) -0.4018(8) 0.072(6) Uani 1 1 d . . . . .
O6 O -0.5155(9) -0.8928(11) -0.4401(8) 0.049(4) Uani 1 1 d . . . . .
O7 O -0.5896(10) -0.7064(14) -0.4813(9) 0.069(6) Uani 1 1 d . . . . .
O8 O -0.4425(13) -0.7822(13) -0.5501(9) 0.066(6) Uani 1 1 d . . . . .
O9 O -0.2011(10) -0.8519(13) -0.4894(8) 0.055(5) Uani 1 1 d . . . . .
O10 O -0.2770(9) -0.9618(10) -0.3831(7) 0.043(4) Uani 1 1 d . . . . .
O11 O -0.4154(10) -0.8959(11) -0.3265(8) 0.046(4) Uani 1 1 d . . . . .
O12 O -0.4925(9) -0.7254(10) -0.3658(8) 0.047(5) Uani 1 1 d . . . . .
O13 O -0.4262(11) -0.6318(13) -0.4558(7) 0.055(5) Uani 1 1 d . . . . .
O14 O -0.2731(10) -0.6954(11) -0.5173(7) 0.045(4) Uani 1 1 d . . . . .
O15 O -0.2870(10) -1.0062(12) -0.2417(8) 0.061(5) Uani 1 1 d D . . . .
O16 O -0.5268(12) -0.7913(12) -0.2325(9) 0.064(5) Uiso 1 1 d . . . . .
O17 O -0.5180(12) -0.5214(13) -0.3534(9) 0.091(5) Uiso 1 1 d D . . . .
O18 O -0.3105(12) -0.4887(12) -0.5253(9) 0.081(7) Uani 1 1 d D . . . .
O19 O -0.0699(11) -0.6988(11) -0.5345(8) 0.055(4) Uani 1 1 d . U . . .
O20 O -0.1078(11) -0.7693(12) -0.4032(7) 0.055(5) Uani 1 1 d . . . . .
O21 O -0.1763(9) -0.8686(11) -0.3088(8) 0.046(4) Uani 1 1 d . . . . .
O22 O -0.3289(9) -0.8036(12) -0.2440(8) 0.049(5) Uani 1 1 d . . . . .
O23 O -0.3999(10) -0.6530(11) -0.2816(8) 0.048(5) Uani 1 1 d . . . . .
O24 O -0.3215(11) -0.5420(14) -0.3845(8) 0.067(6) Uani 1 1 d . . . . .
O25 O -0.1895(10) -0.6023(12) -0.4405(7) 0.048(5) Uani 1 1 d . . . . .
O26 O -0.0077(10) -0.7801(13) -0.2865(9) 0.061(5) Uani 1 1 d . . . . .
O27 O -0.1597(9) -0.7195(13) -0.2208(7) 0.054(5) Uani 1 1 d . . . . .
O28 O -0.3239(15) -0.6458(13) -0.1556(10) 0.083(7) Uani 1 1 d . . . . .
O29 O -0.2429(10) -0.5397(12) -0.2605(8) 0.052(5) Uani 1 1 d . . . . .
O30 O -0.1609(10) -0.4407(12) -0.3645(9) 0.066(6) Uani 1 1 d . . . . .
O31 O -0.0816(11) -0.6080(13) -0.3218(9) 0.065(6) Uani 1 1 d . . . . .
Ti1 Ti -0.3162(3) -0.8277(4) -0.5294(2) 0.0486(13) Uani 1 1 d . . . . .
Ti2 Ti -0.3964(3) -0.9453(3) -0.4172(2) 0.0470(13) Uani 1 1 d . . . . .
Ti3 Ti -0.4841(3) -0.7556(4) -0.4576(2) 0.0537(14) Uani 1 1 d . . . . .
Ti4 Ti -0.2899(3) -0.9125(3) -0.2954(2) 0.0482(13) Uani 1 1 d . . . . .
Ti5 Ti -0.4424(3) -0.7792(3) -0.2891(2) 0.0465(13) Uani 1 1 d . . . . .
Ti6 Ti -0.4345(3) -0.6024(4) -0.3631(3) 0.0640(16) Uani 1 1 d D . . . .
Ti7 Ti -0.3084(3) -0.5875(3) -0.4727(2) 0.0495(14) Uani 1 1 d . . . . .
Ti8 Ti -0.1569(3) -0.7215(4) -0.4778(2) 0.0511(14) Uani 1 1 d . . . . .
Ti9 Ti -0.1151(3) -0.7443(4) -0.3090(2) 0.0570(15) Uani 1 1 d . . . . .
Ti10 Ti -0.2816(3) -0.6732(4) -0.2389(2) 0.0538(14) Uani 1 1 d . . . . .
Ti11 Ti -0.2013(3) -0.5546(4) -0.3503(2) 0.0524(14) Uani 1 1 d . . . . .

loop_
_atom_site_aniso_label
_atom_site_aniso_U_11
_atom_site_aniso_U_22
_atom_site_aniso_U_33
_atom_site_aniso_U_23
_atom_site_aniso_U_13
_atom_site_aniso_U_12
Br1 0.137(3) 0.192(5) 0.169(4) 0.035(4) 0.006(3) 0.015(3)
C1 0.081(17) 0.10(2) 0.021(11) -0.017(12) -0.009(11) 0.046(15)
C4 0.11(3) 0.13(3) 0.055(18) -0.001(19) 0.028(18) 0.02(2)
C7 0.12(2) 0.038(12) 0.057(14) 0.020(10) 0.039(14) 0.006(13)
C14 0.068(18) 0.15(3) 0.12(3) 0.06(2) 0.020(17) 0.046(18)
C16 0.068(18) 0.10(2) 0.049(17) 0.021(15) 0.004(14) 0.003(16)
C17 0.10(3) 0.20(4) 0.07(2) 0.06(3) -0.02(2) 0.04(3)
C18 0.13(3) 0.10(2) 0.047(16) 0.020(16) -0.039(16) -0.02(2)
C40 0.068(18) 0.15(3) 0.024(12) -0.002(15) 0.002(12) 0.046(18)
C41 0.12(3) 0.08(2) 0.07(2) 0.025(17) -0.009(19) 0.001(19)
C42 0.059(18) 0.30(6) 0.08(2) -0.09(3) -0.023(15) 0.05(2)
C43 0.072(16) 0.10(2) 0.038(13) -0.008(13) 0.023(12) 0.009(14)
C46 0.12(2) 0.036(13) 0.08(2) -0.017(13) 0.016(17) 0.008(14)
C52 0.030(9) 0.058(14) 0.080(16) -0.003(11) 0.000(9) -0.018(9)
C54 0.09(2) 0.15(3) 0.12(3) -0.03(2) -0.05(2) -0.01(2)
Mg1 0.018(3) 0.031(4) 0.022(3) 0.011(3) 0.009(3) 0.013(3)
O1 0.031(9) 0.106(15) 0.028(9) 0.013(9) 0.021(7) -0.008(9)
O2 0.036(9) 0.028(8) 0.045(10) 0.002(7) -0.001(7) 0.008(6)
O3 0.053(9) 0.091(13) 0.029(8) -0.005(8) 0.020(7) 0.001(8)
O4 0.075(13) 0.067(13) 0.030(9) 0.005(9) 0.005(8) -0.012(10)
O5 0.108(15) 0.057(13) 0.050(11) -0.002(9) 0.004(10) -0.043(11)
O6 0.035(9) 0.057(10) 0.056(10) 0.011(8) 0.001(7) -0.036(7)
O7 0.034(9) 0.096(14) 0.077(13) 0.031(11) 0.012(9) 0.036(9)
O8 0.079(14) 0.072(13) 0.047(12) 0.018(10) -0.017(10) -0.003(10)
O9 0.039(10) 0.071(13) 0.055(11) -0.015(9) 0.018(9) 0.002(9)
O10 0.048(9) 0.042(9) 0.040(9) 0.004(8) 0.022(7) -0.005(7)
O11 0.039(9) 0.048(10) 0.050(11) 0.016(8) 0.007(8) -0.014(7)
O12 0.028(8) 0.046(10) 0.066(12) 0.003(9) 0.007(8) -0.011(7)
O13 0.064(12) 0.065(13) 0.036(10) 0.001(9) -0.010(8) 0.007(10)
O14 0.048(10) 0.060(11) 0.027(8) 0.012(7) 0.013(7) 0.010(8)
O15 0.062(10) 0.074(14) 0.048(10) 0.028(9) -0.007(8) 0.006(9)
O18 0.111(15) 0.055(12) 0.076(13) 0.029(10) 0.063(12) 0.025(10)
O19 0.054(5) 0.056(5) 0.055(5) 0.0007(12) 0.0024(12) 0.0004(12)
O20 0.052(11) 0.079(13) 0.035(10) 0.014(9) 0.024(8) 0.023(9)
O21 0.034(8) 0.049(11) 0.055(11) 0.017(9) 0.017(8) 0.014(7)
O22 0.032(9) 0.060(11) 0.055(10) 0.017(9) 0.007(7) -0.002(8)
O23 0.041(10) 0.044(10) 0.059(11) 0.020(8) 0.012(8) 0.013(7)
O24 0.068(12) 0.093(15) 0.041(10) 0.010(11) -0.008(8) 0.046(11)
O25 0.035(8) 0.070(12) 0.040(10) 0.007(8) 0.025(8) 0.016(8)
O26 0.041(10) 0.070(12) 0.073(12) 0.011(9) -0.017(8) -0.011(8)
O27 0.033(8) 0.103(15) 0.028(9) 0.001(9) 0.003(7) 0.012(9)
O28 0.109(16) 0.051(11) 0.090(16) 0.029(11) -0.019(13) -0.002(11)
O29 0.054(11) 0.048(11) 0.055(11) -0.010(9) 0.016(9) 0.012(9)
O30 0.055(10) 0.056(12) 0.087(14) 0.029(10) 0.036(10) 0.011(8)
O31 0.050(11) 0.086(14) 0.060(12) -0.006(10) -0.002(9) 0.015(9)
Ti1 0.049(3) 0.064(3) 0.033(3) 0.002(2) 0.014(2) 0.001(2)
Ti2 0.044(3) 0.056(3) 0.041(3) 0.009(2) 0.014(2) -0.006(2)
Ti3 0.035(3) 0.076(4) 0.050(3) 0.012(3) 0.001(2) 0.004(3)
Ti4 0.048(3) 0.051(3) 0.046(3) 0.013(2) 0.011(2) 0.007(2)
Ti5 0.036(3) 0.062(3) 0.041(3) 0.009(3) 0.018(2) 0.004(2)
Ti6 0.051(3) 0.083(4) 0.059(4) 0.012(3) 0.014(3) 0.013(3)
Ti7 0.044(3) 0.066(4) 0.039(3) 0.015(3) 0.011(2) 0.005(3)
Ti8 0.044(3) 0.069(4) 0.040(3) 0.006(3) 0.017(2) 0.000(3)
Ti9 0.040(3) 0.088(4) 0.043(3) 0.013(3) 0.007(2) 0.008(3)
Ti10 0.055(3) 0.070(4) 0.037(3) 0.006(3) 0.001(2) 0.004(3)
Ti11 0.047(3) 0.056(3) 0.053(3) 0.000(3) 0.004(2) -0.003(3)

loop_
_atom_type_symbol
_atom_type_description
_atom_type_scat_dispersion_real
_atom_type_scat_dispersion_imag
_atom_type_scat_source
C C 0.0033 0.0016 'International Tables Vol C Tables 4.2.6.8 and 6.1.1.4'
H H 0.0000 0.0000 'International Tables Vol C Tables 4.2.6.8 and 6.1.1.4'
Br Br -0.2901 2.4595 'International Tables Vol C Tables 4.2.6.8 and 6.1.1.4'
Mg Mg 0.0486 0.0363 'International Tables Vol C Tables 4.2.6.8 and 6.1.1.4'
O O 0.0106 0.0060 'International Tables Vol C Tables 4.2.6.8 and 6.1.1.4'
Ti Ti 0.2776 0.4457 'International Tables Vol C Tables 4.2.6.8 and 6.1.1.4'

loop_
_geom_angle_atom_site_label_1
_geom_angle_atom_site_label_2
_geom_angle_atom_site_label_3
_geom_angle
C2 C1 H1 97.1
C3 C1 H1 97.1
C3 C1 C2 100.4(17)
O3 C1 H1 97.1
O3 C1 C2 135(2)
O3 C1 C3 120(2)
C1 C2 H2A 109.5
C1 C2 H2B 109.5
C1 C2 H2C 109.5
H2A C2 H2B 109.5
H2A C2 H2C 109.5
H2B C2 H2C 109.5
C1 C3 H3A 109.5
C1 C3 H3B 109.5
C1 C3 H3C 109.5
H3A C3 H3B 109.5
H3A C3 H3C 109.5
H3B C3 H3C 109.5
C5 C4 H4 106.1
C5 C4 C6 132(3)
C5 C4 O4 102(2)
C6 C4 H4 106.1
C6 C4 O4 103(2)
O4 C4 H4 106.1
C4 C5 H5A 109.5
C4 C5 H5B 109.5
C4 C5 H5C 109.5
H5A C5 H5B 109.5
H5A C5 H5C 109.5
H5B C5 H5C 109.5
C4 C6 H6A 109.5
C4 C6 H6B 109.5
C4 C6 H6C 109.5
H6A C6 H6B 109.5
H6A C6 H6C 109.5
H6B C6 H6C 109.5
C8 C7 H7 103.3
C9 C7 H7 103.3
C9 C7 C8 121(3)
O5 C7 H7 103.3
O5 C7 C8 110(2)
O5 C7 C9 114(2)
C7 C8 H8A 109.5
C7 C8 H8B 109.5
C7 C8 H8C 109.5
H8A C8 H8B 109.5
H8A C8 H8C 109.5
H8B C8 H8C 109.5
C7 C9 H9A 109.5
C7 C9 H9B 109.5
C7 C9 H9C 109.5
H9A C9 H9B 109.5
H9A C9 H9C 109.5
H9B C9 H9C 109.5
C11 C10 H10 110.0
C11 C10 C12 112(3)
C11 C10 O6 106(3)
C12 C10 H10 110.0
O6 C10 H10 110.0
O6 C10 C12 109(3)
C10 C11 H11A 109.5
C10 C11 H11B 109.5
C10 C11 H11C 109.5
H11A C11 H11B 109.5
H11A C11 H11C 109.5
H11B C11 H11C 109.5
C10 C12 H12A 109.5
C10 C12 H12B 109.5
C10 C12 H12C 109.5
H12A C12 H12B 109.5
H12A C12 H12C 109.5
H12B C12 H12C 109.5
C14 C13 H13 96.0
C14 C13 C15 125(3)
C15 C13 H13 96.0
O7 C13 H13 96.0
O7 C13 C14 118(3)
O7 C13 C15 114(3)
C13 C14 H14A 109.5
C13 C14 H14B 109.5
C13 C14 H14C 109.5
H14A C14 H14B 109.5
H14A C14 H14C 109.5
H14B C14 H14C 109.5
C13 C15 H15A 109.5
C13 C15 H15B 109.5
C13 C15 H15C 109.5
H15A C15 H15B 109.5
H15A C15 H15C 109.5
H15B C15 H15C 109.5
C17 C16 H16 110.6
C18 C16 H16 110.6
C18 C16 C17 107(3)
O8 C16 H16 110.6
O8 C16 C17 108(2)
O8 C16 C18 110(3)
C16 C17 H17A 109.5
C16 C17 H17B 109.5
C16 C17 H17C 109.5
H17A C17 H17B 109.5
H17A C17 H17C 109.5
H17B C17 H17C 109.5
C16 C18 H18A 109.5
C16 C18 H18B 109.5
C16 C18 H18C 109.5
H18A C18 H18B 109.5
H18A C18 H18C 109.5
H18B C18 H18C 109.5
C20 C19 H19 103.0
C21 C19 H19 103.0
C21 C19 C20 130(5)
O15 C19 H19 103.0
O15 C19 C20 111(4)
O15 C19 C21 104(2)
C19 C20 H20A 109.5
C19 C20 H20B 109.5
C19 C20 H20C 109.5
H20A C20 H20B 109.5
H20A C20 H20C 109.5
H20B C20 H20C 109.5
C19 C21 H21A 109.5
C19 C21 H21B 109.5
C19 C21 H21C 109.5
H21A C21 H21B 109.5
H21A C21 H21C 109.5
H21B C21 H21C 109.5
C23 C22 H22 108.4
C24 C22 H22 108.4
C24 C22 C23 122(6)
C24 C22 O15 110(4)
O15 C22 H22 108.4
O15 C22 C23 99(4)
C22 C23 H23A 109.5
C22 C23 H23B 109.5
C22 C23 H23C 109.5
H23A C23 H23B 109.5
H23A C23 H23C 109.5
H23B C23 H23C 109.5
C22 C24 H24A 109.5
C22 C24 H24B 109.5
C22 C24 H24C 109.5
H24A C24 H24B 109.5
H24A C24 H24C 109.5
H24B C24 H24C 109.5
C26 C25 H25 103.4
C26 C25 C27 121(3)
C26 C25 O16 118(3)
C27 C25 H25 103.4
O16 C25 H25 103.4
O16 C25 C27 106(4)
C25 C26 H26A 109.5
C25 C26 H26B 109.5
C25 C26 H26C 109.5
H26A C26 H26B 109.5
H26A C26 H26C 109.5
H26B C26 H26C 109.5
C25 C27 H27A 109.5
C25 C27 H27B 109.5
C25 C27 H27C 109.5
H27A C27 H27B 109.5
H27A C27 H27C 109.5
H27B C27 H27C 109.5
C29 C28 H28 109.0
C29 C28 C30 112(5)
C29 C28 O17 109(2)
C30 C28 H28 109.0
O17 C28 H28 109.0
O17 C28 C30 108(2)
C28 C29 H29A 109.5
C28 C29 H29B 109.5
C28 C29 H29C 109.5
H29A C29 H29B 109.5
H29A C29 H29C 109.5
H29B C29 H29C 109.5
C28 C30 H30A 109.5
C28 C30 H30B 109.5
C28 C30 H30C 109.5
H30A C30 H30B 109.5
H30A C30 H30C 109.5
H30B C30 H30C 109.5
C32 C31 H31 114.3
C33 C31 H31 114.3
C33 C31 C32 102(2)
O18 C31 H31 114.3
O18 C31 C32 104(2)
O18 C31 C33 106(2)
C31 C32 H32A 109.5
C31 C32 H32B 109.5
C31 C32 H32C 109.5
H32A C32 H32B 109.5
H32A C32 H32C 109.5
H32B C32 H32C 109.5
C31 C33 H33A 109.5
C31 C33 H33B 109.5
C31 C33 H33C 109.5
H33A C33 H33B 109.5
H33A C33 H33C 109.5
H33B C33 H33C 109.5
C35 C34 H34 111.3
C36 C34 H34 111.3
C36 C34 C35 103(5)
O19 C34 H34 111.3
O19 C34 C35 108(5)
O19 C34 C36 112(4)
C34 C35 H35A 109.5
C34 C35 H35B 109.5
C34 C35 H35C 109.5
H35A C35 H35B 109.5
H35A C35 H35C 109.5
H35B C35 H35C 109.5
C34 C36 H36A 109.5
C34 C36 H36B 109.5
C34 C36 H36C 109.5
H36A C36 H36B 109.5
H36A C36 H36C 109.5
H36B C36 H36C 109.5
C38 C37 H37 112.8
C38 C37 C39 108(3)
C38 C37 O26 114(3)
C39 C37 H37 112.8
C39 C37 O26 96(3)
O26 C37 H37 112.8
C37 C38 H38A 109.5
C37 C38 H38B 109.5
C37 C38 H38C 109.5
H38A C38 H38B 109.5
H38A C38 H38C 109.5
H38B C38 H38C 109.5
C37 C39 H39A 109.5
C37 C39 H39B 109.5
C37 C39 H39C 109.5
H39A C39 H39B 109.5
H39A C39 H39C 109.5
H39B C39 H39C 109.5
C41 C40 H40 103.6
C41 C40 C42 116(3)
C41 C40 O27 116(3)
C42 C40 H40 103.6
C42 C40 O27 112(3)
O27 C40 H40 103.6
C40 C41 H41A 109.5
C40 C41 H41B 109.5
C40 C41 H41C 109.5
H41A C41 H41B 109.5
H41A C41 H41C 109.5
H41B C41 H41C 109.5
C40 C42 H42A 109.5
C40 C42 H42B 109.5
C40 C42 H42C 109.5
H42A C42 H42B 109.5
H42A C42 H42C 109.5
H42B C42 H42C 109.5
C44 C43 H43 111.2
C44 C43 C45 109(2)
C45 C43 H43 111.2
O28 C43 H43 111.2
O28 C43 C44 101(5)
O28 C43 C45 113(2)
C43 C44 H44A 109.5
C43 C44 H44B 109.5
C43 C44 H44C 109.5
H44A C44 H44B 109.5
H44A C44 H44C 109.5
H44B C44 H44C 109.5
C43 C45 H45A 109.5
C43 C45 H45B 109.5
C43 C45 H45C 109.5
H45A C45 H45B 109.5
H45A C45 H45C 109.5
H45B C45 H45C 109.5
C47 C46 H46 107.9
C47 C46 O29 119(3)
C48 C46 H46 107.9
C48 C46 C47 100(3)
C48 C46 O29 114(3)
O29 C46 H46 107.9
C46 C47 H47A 109.5
C46 C47 H47B 109.5
C46 C47 H47C 109.5
H47A C47 H47B 109.5
H47A C47 H47C 109.5
H47B C47 H47C 109.5
C46 C48 H48A 109.5
C46 C48 H48B 109.5
C46 C48 H48C 109.5
H48A C48 H48B 109.5
H48A C48 H48C 109.5
H48B C48 H48C 109.5
C50 C49 H49 105.2
C50 C49 C51 99(3)
C51 C49 H49 105.2
O30 C49 H49 105.2
O30 C49 C50 125(4)
O30 C49 C51 115(3)
C49 C50 H50A 109.5
C49 C50 H50B 109.5
C49 C50 H50C 109.5
H50A C50 H50B 109.5
H50A C50 H50C 109.5
H50B C50 H50C 109.5
C49 C51 H51A 109.5
C49 C51 H51B 109.5
C49 C51 H51C 109.5
H51A C51 H51B 109.5
H51A C51 H51C 109.5
H51B C51 H51C 109.5
C53 C52 H52 104.5
C54 C52 H52 104.5
C54 C52 C53 113(2)
C54 C52 O31 115(3)
O31 C52 H52 104.5
O31 C52 C53 114(2)
C52 C53 H53A 109.5
C52 C53 H53B 109.5
C52 C53 H53C 109.5
H53A C53 H53B 109.5
H53A C53 H53C 109.5
H53B C53 H53C 109.5
C52 C54 H54A 109.5
C52 C54 H54B 109.5
C52 C54 H54C 109.5
H54A C54 H54B 109.5
H54A C54 H54C 109.5
H54B C54 H54C 109.5
Br1 Mg1 Ti4 121.8(3)
Br1 Mg1 Ti8 120.9(2)
Br1 Mg1 Ti9 122.2(3)
O9 Mg1 Br1 104.9(5)
O9 Mg1 O10 96.7(7)
O9 Mg1 O20 79.0(7)
O9 Mg1 O21 138.9(7)
O9 Mg1 Ti4 121.1(5)
O9 Mg1 Ti8 41.5(5)
O9 Mg1 Ti9 112.6(6)
O10 Mg1 Br1 105.6(5)
O10 Mg1 O20 138.6(6)
O10 Mg1 O21 77.9(6)
O10 Mg1 Ti4 40.6(5)
O10 Mg1 Ti8 121.7(5)
O10 Mg1 Ti9 111.7(5)
O20 Mg1 Br1 115.4(5)
O20 Mg1 O21 79.2(6)
O20 Mg1 Ti4 107.3(4)
O20 Mg1 Ti8 37.9(5)
O20 Mg1 Ti9 39.6(4)
O21 Mg1 Br1 115.9(5)
O21 Mg1 Ti4 37.8(4)
O21 Mg1 Ti8 107.5(5)
O21 Mg1 Ti9 39.7(5)
Ti4 Mg1 Ti9 72.23(18)
Ti8 Mg1 Ti4 117.2(2)
Ti8 Mg1 Ti9 72.34(19)
Ti1 O1 Ti2 105.7(8)
Ti1 O1 Ti3 105.7(7)
Ti2 O1 Ti3 104.8(7)
Ti9 O2 Ti11 103.4(7)
Ti10 O2 Ti9 103.1(7)
Ti10 O2 Ti11 103.7(6)
C1 O3 Ti1 151.8(17)
C4 O4 Ti1 130.0(14)
C4 O4 Ti2 128.6(14)
Ti1 O4 Ti2 100.5(8)
C7 O5 Ti2 154.0(18)
C10 O6 Ti2 123.2(18)
C10 O6 Ti3 136.0(19)
Ti2 O6 Ti3 100.8(6)
C13 O7 Ti3 152(3)
C16 O8 Ti1 136.5(19)
C16 O8 Ti3 123.5(18)
Ti3 O8 Ti1 98.7(8)
Mg1 O9 Ti8 97.6(8)
Ti1 O9 Mg1 133.8(8)
Ti1 O9 Ti8 100.8(8)
Ti2 O10 Mg1 131.9(8)
Ti2 O10 Ti4 101.4(6)
Ti4 O10 Mg1 98.7(7)
Ti4 O11 Ti2 96.8(7)
Ti5 O11 Ti2 136.2(9)
Ti5 O11 Ti4 100.2(8)
Ti5 O12 Ti3 133.9(8)
Ti5 O12 Ti6 99.0(8)
Ti6 O12 Ti3 101.1(7)
Ti3 O13 Ti6 100.3(8)
Ti7 O13 Ti3 134.7(10)
Ti7 O13 Ti6 99.9(8)
Ti7 O14 Ti1 137.5(8)
Ti7 O14 Ti8 101.8(8)
Ti8 O14 Ti1 99.5(7)
C19 O15 Ti4 149.5(19)
C22 O15 Ti4 149(3)
C25 O16 Ti5 145(2)
C28 O17 Ti6 145(2)
C31 O18 Ti7 157.2(16)
C34 O19 Ti8 144(2)
Ti8 O20 Mg1 98.8(9)
Ti8 O20 Ti9 137.3(9)
Ti9 O20 Mg1 99.1(7)
Ti4 O21 Mg1 99.1(8)
Ti4 O21 Ti9 137.0(8)
Ti9 O21 Mg1 98.9(6)
Ti4 O22 Ti5 98.3(8)
Ti4 O22 Ti10 130.7(7)
Ti5 O22 Ti10 100.0(7)
Ti5 O23 Ti6 100.9(9)
Ti5 O23 Ti10 101.6(7)
Ti6 O23 Ti10 133.1(7)
Ti7 O24 Ti6 99.2(9)
Ti7 O24 Ti11 102.3(7)
Ti11 O24 Ti6 133.3(9)
Ti7 O25 Ti11 101.6(6)
Ti8 O25 Ti7 101.4(8)
Ti8 O25 Ti11 134.2(9)
C37 O26 Ti9 159.0(17)
C40 O27 Ti9 129.1(13)
C40 O27 Ti10 127.6(13)
Ti9 O27 Ti10 101.7(7)
C43 O28 Ti10 157(2)
C46 O29 Ti10 126.0(16)
C46 O29 Ti11 132.1(17)
Ti11 O29 Ti10 101.6(7)
C49 O30 Ti11 161(3)
C52 O31 Ti9 130.9(15)
C52 O31 Ti11 127.3(16)
Ti9 O31 Ti11 99.8(8)
O1 Ti1 O4 77.1(7)
O1 Ti1 O8 77.6(7)
O1 Ti1 O9 89.5(6)
O1 Ti1 O14 86.6(7)
O1 Ti1 Ti2 37.3(5)
O1 Ti1 Ti3 37.4(5)
O1 Ti1 Ti8 87.8(5)
O3 Ti1 O1 170.8(8)
O3 Ti1 O4 97.5(8)
O3 Ti1 O8 95.4(8)
O3 Ti1 O9 98.2(7)
O3 Ti1 O14 99.7(7)
O3 Ti1 Ti2 137.7(7)
O3 Ti1 Ti3 136.0(6)
O3 Ti1 Ti8 101.3(6)
O4 Ti1 O8 92.6(7)
O4 Ti1 Ti2 40.2(5)
O4 Ti1 Ti3 87.8(5)
O4 Ti1 Ti8 129.8(5)
O8 Ti1 Ti2 87.7(5)
O8 Ti1 Ti3 40.6(5)
O8 Ti1 Ti8 130.7(6)
O9 Ti1 O4 91.7(7)
O9 Ti1 O8 165.1(7)
O9 Ti1 O14 79.8(7)
O9 Ti1 Ti2 86.4(5)
O9 Ti1 Ti3 125.4(5)
O9 Ti1 Ti8 39.9(5)
O14 Ti1 O4 161.7(7)
O14 Ti1 O8 91.9(7)
O14 Ti1 Ti2 122.4(4)
O14 Ti1 Ti3 84.1(4)
O14 Ti1 Ti8 39.9(5)
Ti2 Ti1 Ti3 59.92(14)
Ti8 Ti1 Ti2 108.29(19)
Ti8 Ti1 Ti3 108.39(19)
O1 Ti2 O4 76.0(7)
O1 Ti2 O6 77.4(6)
O1 Ti2 O11 88.4(6)
O1 Ti2 Ti1 37.0(4)
O1 Ti2 Ti3 37.7(4)
O1 Ti2 Ti4 88.8(5)
O4 Ti2 Ti1 39.3(5)
O4 Ti2 Ti3 87.4(6)
O4 Ti2 Ti4 130.7(5)
O5 Ti2 O1 171.3(8)
O5 Ti2 O4 99.9(8)
O5 Ti2 O6 95.5(8)
O5 Ti2 O10 97.2(8)
O5 Ti2 O11 96.4(7)
O5 Ti2 Ti1 139.2(6)
O5 Ti2 Ti3 135.4(7)
O5 Ti2 Ti4 99.7(6)
O6 Ti2 O4 94.4(7)
O6 Ti2 O11 87.7(7)
O6 Ti2 Ti1 88.7(4)
O6 Ti2 Ti3 40.0(4)
O6 Ti2 Ti4 128.0(5)
O10 Ti2 O1 90.8(6)
O10 Ti2 O4 93.4(6)
O10 Ti2 O6 163.8(7)
O10 Ti2 O11 80.9(6)
O10 Ti2 Ti1 88.4(4)
O10 Ti2 Ti3 126.5(5)
O10 Ti2 Ti4 39.4(4)
O11 Ti2 O4 163.4(7)
O11 Ti2 Ti1 124.4(5)
O11 Ti2 Ti3 83.6(5)
O11 Ti2 Ti4 41.5(5)
Ti1 Ti2 Ti3 60.19(15)
Ti4 Ti2 Ti1 109.49(18)
Ti4 Ti2 Ti3 108.46(19)
O1 Ti3 O6 76.3(7)
O1 Ti3 O8 77.1(7)
O1 Ti3 Ti1 36.9(4)
O1 Ti3 Ti2 37.5(5)
O1 Ti3 Ti6 90.2(6)
O6 Ti3 O8 93.6(7)
O6 Ti3 Ti1 87.8(5)
O6 Ti3 Ti2 39.2(4)
O6 Ti3 Ti6 129.0(5)
O7 Ti3 O1 172.0(8)
O7 Ti3 O6 102.2(8)
O7 Ti3 O8 95.2(8)
O7 Ti3 O12 96.8(8)
O7 Ti3 O13 93.1(8)
O7 Ti3 Ti1 135.7(6)
O7 Ti3 Ti2 141.4(7)
O7 Ti3 Ti6 96.6(7)
O8 Ti3 Ti1 40.7(6)
O8 Ti3 Ti2 87.7(5)
O8 Ti3 Ti6 131.4(6)
O12 Ti3 O1 91.0(6)
O12 Ti3 O6 91.1(6)
O12 Ti3 O8 165.8(7)
O12 Ti3 O13 79.4(6)
O12 Ti3 Ti1 126.3(5)
O12 Ti3 Ti2 87.5(5)
O12 Ti3 Ti6 39.4(4)
O13 Ti3 O1 89.5(7)
O13 Ti3 O6 162.9(7)
O13 Ti3 O8 92.5(7)
O13 Ti3 Ti1 86.5(5)
O13 Ti3 Ti2 125.3(6)
O13 Ti3 Ti6 40.0(5)
Ti2 Ti3 Ti1 59.89(14)
Ti6 Ti3 Ti1 110.2(2)
Ti6 Ti3 Ti2 110.1(2)
Mg1 Ti4 Ti2 73.14(18)
Mg1 Ti4 Ti5 119.78(19)
O10 Ti4 Mg1 40.8(4)
O10 Ti4 O11 80.9(6)
O10 Ti4 O22 144.4(7)
O10 Ti4 Ti2 39.2(4)
O10 Ti4 Ti5 110.2(5)
O11 Ti4 Mg1 110.7(5)
O11 Ti4 Ti2 41.7(5)
O11 Ti4 Ti5 38.1(5)
O15 Ti4 Mg1 121.1(6)
O15 Ti4 O10 108.7(8)
O15 Ti4 O11 108.4(7)
O15 Ti4 O21 109.6(8)
O15 Ti4 O22 105.2(8)
O15 Ti4 Ti2 115.4(6)
O15 Ti4 Ti5 118.3(6)
O21 Ti4 Mg1 43.1(5)
O21 Ti4 O10 83.4(7)
O21 Ti4 O11 141.8(7)
O21 Ti4 O22 95.6(7)
O21 Ti4 Ti2 114.7(5)
O21 Ti4 Ti5 120.8(5)
O22 Ti4 Mg1 124.5(5)
O22 Ti4 O11 78.3(7)
O22 Ti4 Ti2 114.3(5)
O22 Ti4 Ti5 41.0(5)
Ti5 Ti4 Ti2 74.02(17)
O11 Ti5 O12 95.4(7)
O11 Ti5 O22 81.4(7)
O11 Ti5 O23 142.0(6)
O11 Ti5 Ti4 41.7(5)
O11 Ti5 Ti6 121.8(5)
O11 Ti5 Ti10 113.8(5)
O12 Ti5 O22 143.0(6)
O12 Ti5 Ti4 121.2(5)
O12 Ti5 Ti6 41.0(4)
O12 Ti5 Ti10 113.6(4)
O16 Ti5 O11 110.6(8)
O16 Ti5 O12 108.0(8)
O16 Ti5 O22 107.5(8)
O16 Ti5 O23 106.5(7)
O16 Ti5 Ti4 122.3(6)
O16 Ti5 Ti6 117.8(6)
O16 Ti5 Ti10 113.9(7)
O22 Ti5 Ti4 40.7(5)
O22 Ti5 Ti6 111.0(5)
O22 Ti5 Ti10 40.1(5)
O23 Ti5 O12 80.0(7)
O23 Ti5 O22 80.5(7)
O23 Ti5 Ti4 109.7(5)
O23 Ti5 Ti6 39.6(5)
O23 Ti5 Ti10 40.5(5)
Ti4 Ti5 Ti10 73.18(17)
Ti6 Ti5 Ti4 118.93(18)
Ti6 Ti5 Ti10 73.93(19)
O12 Ti6 O13 79.2(8)
O12 Ti6 O24 140.7(7)
O12 Ti6 Ti3 39.5(5)
O12 Ti6 Ti5 40.0(5)
O12 Ti6 Ti7 109.3(5)
O13 Ti6 Ti3 39.8(5)
O13 Ti6 Ti5 109.3(6)
O13 Ti6 Ti7 39.5(5)
O17 Ti6 O12 105.7(8)
O17 Ti6 O13 107.8(9)
O17 Ti6 O23 110.3(8)
O17 Ti6 O24 112.0(8)
O17 Ti6 Ti3 112.1(7)
O17 Ti6 Ti5 118.5(6)
O17 Ti6 Ti7 121.0(7)
O23 Ti6 O12 79.1(8)
O23 Ti6 O13 140.0(7)
O23 Ti6 O24 97.3(7)
O23 Ti6 Ti3 111.8(6)
O23 Ti6 Ti5 39.6(5)
O23 Ti6 Ti7 121.8(5)
O24 Ti6 O13 79.2(8)
O24 Ti6 Ti3 112.4(6)
O24 Ti6 Ti5 121.8(5)
O24 Ti6 Ti7 40.2(5)
Ti5 Ti6 Ti3 73.41(19)
Ti5 Ti6 Ti7 119.0(2)
Ti7 Ti6 Ti3 73.41(18)
O13 Ti7 O24 80.7(7)
O13 Ti7 O25 139.9(7)
O13 Ti7 Ti6 40.6(5)
O13 Ti7 Ti8 120.7(6)
O13 Ti7 Ti11 112.8(5)
O14 Ti7 O13 95.1(7)
O14 Ti7 O24 140.0(7)
O14 Ti7 O25 79.3(7)
O14 Ti7 Ti6 120.3(5)
O14 Ti7 Ti8 40.4(5)
O14 Ti7 Ti11 112.8(5)
O18 Ti7 O13 110.8(9)
O18 Ti7 O14 110.4(7)
O18 Ti7 O24 108.2(8)
O18 Ti7 O25 108.3(9)
O18 Ti7 Ti6 120.9(5)
O18 Ti7 Ti8 119.7(5)
O18 Ti7 Ti11 113.5(8)
O24 Ti7 Ti6 40.6(6)
O24 Ti7 Ti8 109.0(5)
O24 Ti7 Ti11 38.9(5)
O25 Ti7 O24 79.0(7)
O25 Ti7 Ti6 109.1(4)
O25 Ti7 Ti8 39.3(5)
O25 Ti7 Ti11 40.1(4)
Ti6 Ti7 Ti11 73.43(18)
Ti8 Ti7 Ti6 118.45(19)
Ti8 Ti7 Ti11 73.78(17)
Mg1 Ti8 Ti1 73.83(19)
Mg1 Ti8 Ti7 120.18(19)
O9 Ti8 Mg1 41.0(5)
O9 Ti8 Ti1 39.3(5)
O9 Ti8 Ti7 109.9(5)
O14 Ti8 Mg1 109.8(5)
O14 Ti8 O9 79.9(7)
O14 Ti8 Ti1 40.6(5)
O14 Ti8 Ti7 37.8(5)
O19 Ti8 Mg1 120.9(6)
O19 Ti8 O9 109.7(7)
O19 Ti8 O14 110.4(7)
O19 Ti8 O20 108.7(7)
O19 Ti8 O25 107.1(7)
O19 Ti8 Ti1 116.2(6)
O19 Ti8 Ti7 118.2(6)
O20 Ti8 Mg1 43.3(6)
O20 Ti8 O9 83.9(8)
O20 Ti8 O14 140.7(6)
O20 Ti8 O25 95.1(7)
O20 Ti8 Ti1 115.5(6)
O20 Ti8 Ti7 120.9(5)
O25 Ti8 Mg1 122.9(5)
O25 Ti8 O9 141.5(6)
O25 Ti8 O14 76.8(7)
O25 Ti8 Ti1 111.9(5)
O25 Ti8 Ti7 39.3(5)
Ti7 Ti8 Ti1 73.72(18)
Mg1 Ti9 Ti10 110.4(2)
Mg1 Ti9 Ti11 110.4(2)
O2 Ti9 Mg1 88.8(5)
O2 Ti9 O20 87.5(6)
O2 Ti9 O21 87.5(6)
O2 Ti9 O27 77.3(6)
O2 Ti9 O31 78.5(6)
O2 Ti9 Ti10 38.3(4)
O2 Ti9 Ti11 38.5(4)
O20 Ti9 Mg1 41.3(5)
O20 Ti9 O21 82.6(7)
O20 Ti9 O31 91.5(7)
O20 Ti9 Ti10 124.8(5)
O20 Ti9 Ti11 84.8(5)
O21 Ti9 Mg1 41.4(5)
O21 Ti9 O31 165.0(7)
O21 Ti9 Ti10 84.7(4)
O21 Ti9 Ti11 124.9(5)
O26 Ti9 Mg1 100.4(7)
O26 Ti9 O2 170.8(8)
O26 Ti9 O20 98.8(8)
O26 Ti9 O21 100.0(8)
O26 Ti9 O27 97.1(8)
O26 Ti9 O31 94.5(8)
O26 Ti9 Ti10 136.3(7)
O26 Ti9 Ti11 135.0(6)
O27 Ti9 Mg1 130.1(6)
O27 Ti9 O20 163.3(7)
O27 Ti9 O21 89.7(7)
O27 Ti9 O31 92.2(8)
O27 Ti9 Ti10 39.2(5)
O27 Ti9 Ti11 87.5(5)
O31 Ti9 Mg1 131.9(6)
O31 Ti9 Ti10 87.4(5)
O31 Ti9 Ti11 40.5(5)
Ti10 Ti9 Ti11 60.28(15)
O2 Ti10 O22 90.2(6)
O2 Ti10 O23 87.5(6)
O2 Ti10 O27 77.3(6)
O2 Ti10 O29 76.9(6)
O2 Ti10 Ti5 87.2(5)
O2 Ti10 Ti9 38.5(4)
O2 Ti10 Ti11 38.4(4)
O22 Ti10 O23 77.9(7)
O22 Ti10 O27 92.1(7)
O22 Ti10 O29 163.7(7)
O22 Ti10 Ti5 40.0(5)
O22 Ti10 Ti9 88.0(5)
O22 Ti10 Ti11 127.3(5)
O23 Ti10 O29 91.5(6)
O23 Ti10 Ti5 38.0(5)
O23 Ti10 Ti9 124.4(5)
O23 Ti10 Ti11 86.9(4)
O27 Ti10 O23 161.8(7)
O27 Ti10 O29 94.7(7)
O27 Ti10 Ti5 129.8(6)
O27 Ti10 Ti9 39.0(4)
O27 Ti10 Ti11 87.4(5)
O28 Ti10 O2 173.0(8)
O28 Ti10 O22 96.8(7)
O28 Ti10 O23 94.0(8)
O28 Ti10 O27 102.3(8)
O28 Ti10 O29 96.2(7)
O28 Ti10 Ti5 98.2(7)
O28 Ti10 Ti9 141.3(7)
O28 Ti10 Ti11 134.7(6)
O29 Ti10 Ti5 128.0(5)
O29 Ti10 Ti9 87.9(4)
O29 Ti10 Ti11 38.6(4)
Ti5 Ti10 Ti9 109.3(2)
Ti5 Ti10 Ti11 109.12(19)
Ti9 Ti10 Ti11 60.30(15)
O2 Ti11 O25 86.8(7)
O2 Ti11 O31 77.4(7)
O2 Ti11 Ti7 87.1(5)
O2 Ti11 Ti9 38.1(4)
O2 Ti11 Ti10 37.8(4)
O24 Ti11 O2 88.1(7)
O24 Ti11 O25 77.1(7)
O24 Ti11 O29 91.9(7)
O24 Ti11 O31 163.2(8)
O24 Ti11 Ti7 38.8(5)
O24 Ti11 Ti9 124.5(6)
O24 Ti11 Ti10 87.4(5)
O25 Ti11 O31 93.6(7)
O25 Ti11 Ti7 38.4(4)
O25 Ti11 Ti9 85.7(5)
O25 Ti11 Ti10 123.3(5)
O29 Ti11 O2 77.5(6)
O29 Ti11 O25 161.3(7)
O29 Ti11 O31 93.0(7)
O29 Ti11 Ti7 129.2(5)
O29 Ti11 Ti9 88.1(5)
O29 Ti11 Ti10 39.8(5)
O30 Ti11 O2 171.4(8)
O30 Ti11 O24 100.3(8)
O30 Ti11 O25 97.0(8)
O30 Ti11 O29 99.9(8)
O30 Ti11 O31 94.6(8)
O30 Ti11 Ti7 100.7(7)
O30 Ti11 Ti9 134.2(6)
O30 Ti11 Ti10 139.6(6)
O31 Ti11 Ti7 130.6(6)
O31 Ti11 Ti9 39.7(6)
O31 Ti11 Ti10 86.2(5)
Ti7 Ti11 Ti9 108.6(2)
Ti7 Ti11 Ti10 109.21(19)
Ti10 Ti11 Ti9 59.42(15)

loop_
_geom_bond_atom_site_label_1
_geom_bond_atom_site_label_2
_geom_bond_distance
Br1 Mg1 2.543(8)
C1 H1 1.0000
C1 C2 1.59(3)
C1 C3 1.56(2)
C1 O3 1.17(2)
C2 H2A 0.9800
C2 H2B 0.9800
C2 H2C 0.9800
C3 H3A 0.9800
C3 H3B 0.9800
C3 H3C 0.9800
C4 H4 1.0000
C4 C5 1.54(2)
C4 C6 1.55(2)
C4 O4 1.62(3)
C5 H5A 0.9800
C5 H5B 0.9800
C5 H5C 0.9800
C6 H6A 0.9800
C6 H6B 0.9800
C6 H6C 0.9800
C7 H7 1.0000
C7 C8 1.51(2)
C7 C9 1.42(4)
C7 O5 1.40(2)
C8 H8A 0.9800
C8 H8B 0.9800
C8 H8C 0.9800
C9 H9A 0.9800
C9 H9B 0.9800
C9 H9C 0.9800
C10 H10 1.0000
C10 C11 1.44(4)
C10 C12 1.57(5)
C10 O6 1.45(4)
C11 H11A 0.9800
C11 H11B 0.9800
C11 H11C 0.9800
C12 H12A 0.9800
C12 H12B 0.9800
C12 H12C 0.9800
C13 H13 1.0000
C13 C14 1.52(2)
C13 C15 1.64(5)
C13 O7 1.28(4)
C14 H14A 0.9800
C14 H14B 0.9800
C14 H14C 0.9800
C15 H15A 0.9800
C15 H15B 0.9800
C15 H15C 0.9800
C16 H16 1.0000
C16 C17 1.65(4)
C16 C18 1.45(2)
C16 O8 1.34(3)
C17 H17A 0.9800
C17 H17B 0.9800
C17 H17C 0.9800
C18 H18A 0.9800
C18 H18B 0.9800
C18 H18C 0.9800
C19 H19 1.0000
C19 C20 1.51(2)
C19 C21 1.50(2)
C19 O15 1.49(2)
C20 H20A 0.9800
C20 H20B 0.9800
C20 H20C 0.9800
C21 H21A 0.9800
C21 H21B 0.9800
C21 H21C 0.9800
C22 H22 1.0000
C22 C23 1.52(2)
C22 C24 1.501(17)
C22 O15 1.51(2)
C23 H23A 0.9800
C23 H23B 0.9800
C23 H23C 0.9800
C24 H24A 0.9800
C24 H24B 0.9800
C24 H24C 0.9800
C25 H25 1.0000
C25 C26 1.37(4)
C25 C27 1.50(2)
C25 O16 1.43(4)
C26 H26A 0.9800
C26 H26B 0.9800
C26 H26C 0.9800
C27 H27A 0.9800
C27 H27B 0.9800
C27 H27C 0.9800
C28 H28 1.0000
C28 C29 1.46(2)
C28 C30 1.49(2)
C28 O17 1.49(2)
C29 H29A 0.9800
C29 H29B 0.9800
C29 H29C 0.9800
C30 H30A 0.9800
C30 H30B 0.9800
C30 H30C 0.9800
C31 H31 1.0000
C31 C32 1.51(2)
C31 C33 1.47(2)
C31 O18 1.47(2)
C32 H32A 0.9800
C32 H32B 0.9800
C32 H32C 0.9800
C33 H33A 0.9800
C33 H33B 0.9800
C33 H33C 0.9800
C34 H34 1.0000
C34 C35 1.507(17)
C34 C36 1.48(2)
C34 O19 1.38(5)
C35 H35A 0.9800
C35 H35B 0.9800
C35 H35C 0.9800
C36 H36A 0.9800
C36 H36B 0.9800
C36 H36C 0.9800
C37 H37 1.0000
C37 C38 1.44(4)
C37 C39 1.50(2)
C37 O26 1.52(3)
C38 H38A 0.9800
C38 H38B 0.9800
C38 H38C 0.9800
C39 H39A 0.9800
C39 H39B 0.9800
C39 H39C 0.9800
C40 H40 1.0000
C40 C41 1.39(4)
C40 C42 1.53(2)
C40 O27 1.54(3)
C41 H41A 0.9800
C41 H41B 0.9800
C41 H41C 0.9800
C42 H42A 0.9800
C42 H42B 0.9800
C42 H42C 0.9800
C43 H43 1.0000
C43 C44 1.45(2)
C43 C45 1.47(2)
C43 O28 1.31(3)
C44 H44A 0.9800
C44 H44B 0.9800
C44 H44C 0.9800
C45 H45A 0.9800
C45 H45B 0.9800
C45 H45C 0.9800
C46 H46 1.0000
C46 C47 1.43(4)
C46 C48 1.35(4)
C46 O29 1.43(3)
C47 H47A 0.9800
C47 H47B 0.9800
C47 H47C 0.9800
C48 H48A 0.9800
C48 H48B 0.9800
C48 H48C 0.9800
C49 H49 1.0000
C49 C50 1.48(2)
C49 C51 1.55(4)
C49 O30 1.25(4)
C50 H50A 0.9800
C50 H50B 0.9800
C50 H50C 0.9800
C51 H51A 0.9800
C51 H51B 0.9800
C51 H51C 0.9800
C52 H52 1.0000
C52 C53 1.55(3)
C52 C54 1.41(4)
C52 O31 1.41(2)
C53 H53A 0.9800
C53 H53B 0.9800
C53 H53C 0.9800
C54 H54A 0.9800
C54 H54B 0.9800
C54 H54C 0.9800
Mg1 O9 1.960(19)
Mg1 O10 1.967(13)
Mg1 O20 2.056(19)
Mg1 O21 2.061(17)
Mg1 Ti4 2.977(7)
Mg1 Ti8 2.962(8)
Mg1 Ti9 3.077(9)
O1 Ti1 1.946(13)
O1 Ti2 1.957(18)
O1 Ti3 1.969(16)
O2 Ti9 1.970(14)
O2 Ti10 1.961(14)
O2 Ti11 1.988(14)
O3 Ti1 1.759(13)
O4 Ti1 2.004(18)
O4 Ti2 2.040(16)
O5 Ti2 1.815(16)
O6 Ti2 2.002(17)
O6 Ti3 2.035(14)
O7 Ti3 1.806(16)
O8 Ti1 2.06(2)
O8 Ti3 2.054(19)
O9 Ti1 1.953(17)
O9 Ti8 1.978(18)
O10 Ti2 1.948(16)
O10 Ti4 1.958(15)
O11 Ti2 2.026(17)
O11 Ti4 2.016(16)
O11 Ti5 1.872(17)
O12 Ti3 1.953(17)
O12 Ti5 1.916(18)
O12 Ti6 1.952(14)
O13 Ti3 1.960(19)
O13 Ti6 1.968(17)
O13 Ti7 1.922(18)
O14 Ti1 1.999(17)
O14 Ti7 1.865(16)
O14 Ti8 1.970(16)
O15 Ti4 1.732(15)
O16 Ti5 1.743(18)
O17 Ti6 1.718(19)
O18 Ti7 1.773(16)
O19 Ti8 1.795(16)
O20 Ti8 1.841(17)
O20 Ti9 1.987(16)
O21 Ti4 1.847(15)
O21 Ti9 1.989(17)
O22 Ti4 1.966(17)
O22 Ti5 1.980(16)
O22 Ti10 1.984(17)
O23 Ti5 1.907(17)
O23 Ti6 1.907(16)
O23 Ti10 2.011(16)
O24 Ti6 1.964(19)
O24 Ti7 1.948(18)
O24 Ti11 1.954(17)
O25 Ti7 1.924(16)
O25 Ti8 1.923(16)
O25 Ti11 1.996(16)
O26 Ti9 1.761(17)
O27 Ti9 1.980(15)
O27 Ti10 1.989(15)
O28 Ti10 1.88(2)
O29 Ti10 2.031(17)
O29 Ti11 1.976(16)
O30 Ti11 1.752(17)
O31 Ti9 2.02(2)
O31 Ti11 2.046(18)
Ti1 Ti2 3.110(6)
Ti1 Ti3 3.119(6)
Ti1 Ti8 3.029(7)
Ti2 Ti3 3.111(7)
Ti2 Ti4 3.023(7)
Ti3 Ti6 3.015(8)
Ti4 Ti5 2.984(6)
Ti5 Ti6 2.941(7)
Ti5 Ti10 3.037(7)
Ti6 Ti7 2.978(6)
Ti7 Ti8 2.976(7)
Ti7 Ti11 3.038(7)
Ti9 Ti10 3.079(6)
Ti9 Ti11 3.106(7)
Ti10 Ti11 3.106(6)

loop_
_geom_torsion_atom_site_label_1
_geom_torsion_atom_site_label_2
_geom_torsion_atom_site_label_3
_geom_torsion_atom_site_label_4
_geom_torsion
C1 O3 Ti1 O4 -79(5)
C1 O3 Ti1 O8 -172(5)
C1 O3 Ti1 O9 14(5)
C1 O3 Ti1 O14 95(5)
C1 O3 Ti1 Ti2 -80(5)
C1 O3 Ti1 Ti3 -174(4)
C1 O3 Ti1 Ti8 54(5)
C2 C1 O3 Ti1 142(3)
C3 C1 O3 Ti1 -8(7)
C5 C4 O4 Ti1 -120(2)
C5 C4 O4 Ti2 74(2)
C6 C4 O4 Ti1 102(2)
C6 C4 O4 Ti2 -64(2)
C7 O5 Ti2 O4 129(3)
C7 O5 Ti2 O6 -136(4)
C7 O5 Ti2 O10 34(4)
C7 O5 Ti2 O11 -48(4)
C7 O5 Ti2 Ti1 130(3)
C7 O5 Ti2 Ti3 -135(3)
C7 O5 Ti2 Ti4 -6(4)
C8 C7 O5 Ti2 73(4)
C9 C7 O5 Ti2 -148(3)
C11 C10 O6 Ti2 106(3)
C11 C10 O6 Ti3 -72(4)
C12 C10 O6 Ti2 -134(2)
C12 C10 O6 Ti3 49(4)
C13 O7 Ti3 O6 147(4)
C13 O7 Ti3 O8 -118(4)
C13 O7 Ti3 O12 55(4)
C13 O7 Ti3 O13 -25(5)
C13 O7 Ti3 Ti1 -113(4)
C13 O7 Ti3 Ti2 149(4)
C13 O7 Ti3 Ti6 15(4)
C14 C13 O7 Ti3 57(7)
C15 C13 O7 Ti3 -142(3)
C17 C16 O8 Ti1 -54(3)
C17 C16 O8 Ti3 109(2)
C18 C16 O8 Ti1 62(3)
C18 C16 O8 Ti3 -134(2)
C19 O15 Ti4 Mg1 -14(6)
C19 O15 Ti4 O10 29(6)
C19 O15 Ti4 O11 115(5)
C19 O15 Ti4 O21 -60(6)
C19 O15 Ti4 O22 -162(5)
C19 O15 Ti4 Ti2 71(6)
C19 O15 Ti4 Ti5 156(5)
C20 C19 O15 C22 -140(7)
C20 C19 O15 Ti4 21(9)
C21 C19 O15 C22 4(5)
C21 C19 O15 Ti4 165(4)
C22 O15 Ti4 Mg1 134(5)
C22 O15 Ti4 O10 177(5)
C22 O15 Ti4 O11 -97(5)
C22 O15 Ti4 O21 87(5)
C22 O15 Ti4 O22 -14(5)
C22 O15 Ti4 Ti2 -141(5)
C22 O15 Ti4 Ti5 -57(5)
C23 C22 O15 C19 -127(6)
C23 C22 O15 Ti4 72(7)
C24 C22 O15 C19 2(5)
C24 C22 O15 Ti4 -160(3)
C25 O16 Ti5 O11 13(4)
C25 O16 Ti5 O12 116(3)
C25 O16 Ti5 O22 -74(4)
C25 O16 Ti5 O23 -159(3)
C25 O16 Ti5 Ti4 -32(4)
C25 O16 Ti5 Ti6 160(3)
C25 O16 Ti5 Ti10 -117(3)
C26 C25 O16 Ti5 -165(3)
C27 C25 O16 Ti5 56(5)
C28 O17 Ti6 O12 71(4)
C28 O17 Ti6 O13 155(4)
C28 O17 Ti6 O23 -13(4)
C28 O17 Ti6 O24 -120(4)
C28 O17 Ti6 Ti3 112(4)
C28 O17 Ti6 Ti5 30(4)
C28 O17 Ti6 Ti7 -164(3)
C29 C28 O17 Ti6 -179(4)
C30 C28 O17 Ti6 -56(6)
C31 O18 Ti7 O13 -150(5)
C31 O18 Ti7 O14 -46(5)
C31 O18 Ti7 O24 123(5)
C31 O18 Ti7 O25 39(5)
C31 O18 Ti7 Ti6 166(5)
C31 O18 Ti7 Ti8 -2(5)
C31 O18 Ti7 Ti11 82(5)
C32 C31 O18 Ti7 46(6)
C33 C31 O18 Ti7 154(5)
C34 O19 Ti8 Mg1 -31(4)
C34 O19 Ti8 O9 -75(4)
C34 O19 Ti8 O14 -161(4)
C34 O19 Ti8 O20 15(4)
C34 O19 Ti8 O25 117(4)
C34 O19 Ti8 Ti1 -117(4)
C34 O19 Ti8 Ti7 158(4)
C35 C34 O19 Ti8 40(7)
C36 C34 O19 Ti8 153(3)
C37 O26 Ti9 Mg1 -45(5)
C37 O26 Ti9 O20 -87(5)
C37 O26 Ti9 O21 -3(5)
C37 O26 Ti9 O27 88(5)
C37 O26 Ti9 O31 -180(5)
C37 O26 Ti9 Ti10 89(5)
C37 O26 Ti9 Ti11 -179(4)
C38 C37 O26 Ti9 -8(6)
C39 C37 O26 Ti9 104(5)
C41 C40 O27 Ti9 -98(3)
C41 C40 O27 Ti10 65(3)
C42 C40 O27 Ti9 126(2)
C42 C40 O27 Ti10 -71(3)
C43 O28 Ti10 O22 -45(5)
C43 O28 Ti10 O23 33(5)
C43 O28 Ti10 O27 -139(4)
C43 O28 Ti10 O29 125(5)
C43 O28 Ti10 Ti5 -5(5)
C43 O28 Ti10 Ti9 -140(4)
C43 O28 Ti10 Ti11 123(4)
C44 C43 O28 Ti10 -179(5)
C45 C43 O28 Ti10 65(5)
C47 C46 O29 Ti10 129(2)
C47 C46 O29 Ti11 -59(4)
C48 C46 O29 Ti10 -114(3)
C48 C46 O29 Ti11 59(4)
C49 O30 Ti11 O24 -45(6)
C49 O30 Ti11 O25 33(6)
C49 O30 Ti11 O29 -139(6)
C49 O30 Ti11 O31 127(6)
C49 O30 Ti11 Ti7 -6(6)
C49 O30 Ti11 Ti9 124(6)
C49 O30 Ti11 Ti10 -144(6)
C50 C49 O30 Ti11 63(9)
C51 C49 O30 Ti11 -60(8)
C53 C52 O31 Ti9 60(3)
C53 C52 O31 Ti11 -101(2)
C54 C52 O31 Ti9 -73(3)
C54 C52 O31 Ti11 127(3)
Mg1 O20 Ti8 O9 -6.9(6)
Mg1 O20 Ti8 O14 59.0(13)
Mg1 O20 Ti8 O19 -115.6(7)
Mg1 O20 Ti8 O25 134.4(6)
Mg1 O20 Ti8 Ti1 17.1(7)
Mg1 O20 Ti8 Ti7 102.7(6)
Mg1 O21 Ti4 O10 7.5(7)
Mg1 O21 Ti4 O11 -58.5(13)
Mg1 O21 Ti4 O15 115.0(8)
Mg1 O21 Ti4 O22 -136.7(7)
Mg1 O21 Ti4 Ti2 -16.6(7)
Mg1 O21 Ti4 Ti5 -102.1(6)
Ti1 O14 Ti7 O13 -14.9(13)
Ti1 O14 Ti7 O18 -129.3(13)
Ti1 O14 Ti7 O24 66.8(18)
Ti1 O14 Ti7 O25 125.0(13)
Ti1 O14 Ti7 Ti6 19.0(15)
Ti1 O14 Ti7 Ti8 118.5(15)
Ti1 O14 Ti7 Ti11 102.5(12)
Ti2 O11 Ti5 O12 21.4(12)
Ti2 O11 Ti5 O16 133.0(12)
Ti2 O11 Ti5 O22 -121.5(12)
Ti2 O11 Ti5 O23 -59.3(19)
Ti2 O11 Ti5 Ti4 -111.2(13)
Ti2 O11 Ti5 Ti6 -12.1(14)
Ti2 O11 Ti5 Ti10 -97.3(12)
Ti4 O11 Ti5 O12 132.6(6)
Ti4 O11 Ti5 O16 -115.8(8)
Ti4 O11 Ti5 O22 -10.3(6)
Ti4 O11 Ti5 O23 52.0(14)
Ti4 O11 Ti5 Ti6 99.2(6)
Ti4 O11 Ti5 Ti10 13.9(7)
Ti8 O14 Ti7 O13 -133.4(7)
Ti8 O14 Ti7 O18 112.2(9)
Ti8 O14 Ti7 O24 -51.7(13)
Ti8 O14 Ti7 O25 6.5(6)
Ti8 O14 Ti7 Ti6 -99.5(6)
Ti8 O14 Ti7 Ti11 -16.0(7)
Ti9 O20 Ti8 Mg1 -113.8(15)
Ti9 O20 Ti8 O9 -120.7(14)
Ti9 O20 Ti8 O14 -55(2)
Ti9 O20 Ti8 O19 130.6(13)
Ti9 O20 Ti8 O25 20.6(15)
Ti9 O20 Ti8 Ti1 -96.7(14)
Ti9 O20 Ti8 Ti7 -11.1(17)
Ti9 O21 Ti4 Mg1 113.6(15)
Ti9 O21 Ti4 O10 121.1(14)
Ti9 O21 Ti4 O11 55(2)
Ti9 O21 Ti4 O15 -131.4(13)
Ti9 O21 Ti4 O22 -23.1(14)
Ti9 O21 Ti4 Ti2 96.9(13)
Ti9 O21 Ti4 Ti5 11.5(16)
